data_7115698
loop_
_publ_author_name
'Corey A. Sanz'
'Michael J. Ferguson'
'Robert McDonald'
'Brian O. Patrick'
'Robin G. Hicks'

_publ_section_title
;
 Classical and non-classical redox reactions of Pd(II) complexes
 containing redox-active ligands
;
_journal_name_full Chem.Commun.
_journal_page_first 11676
_journal_paper_doi 10.1039/C4cc04863F
_journal_volume 50
_journal_year 2014
_chemical_formula_moiety 'C52 H56 Cl2 N8 O2 P2 Pd2'
_chemical_formula_sum 'C52 H56 Cl2 N8 O2 P2 Pd2'
_chemical_formula_weight 1170.69
_chemical_name_systematic
; 
 ? 
;
_space_group_IT_number 14
_symmetry_cell_setting monoclinic
_symmetry_space_group_name_Hall '-P 2ybc'
_symmetry_space_group_name_H-M 'P 1 21/c 1'
_atom_sites_solution_hydrogens geom
_atom_sites_solution_primary direct
_atom_sites_solution_secondary difmap
_audit_creation_method SHELXL-97
_cell_angle_alpha 90.00
_cell_angle_beta 100.2347(11)
_cell_angle_gamma 90.00
_cell_formula_units_Z 2
_cell_length_a 13.5981(12)
_cell_length_b 17.4517(16)
_cell_length_c 10.9141(10)
_cell_measurement_reflns_used 3483
_cell_measurement_temperature 173(2)
_cell_measurement_theta_max 20.03
_cell_measurement_theta_min 2.23
_cell_volume 2548.8(4)
_computing_cell_refinement 'Bruker SAINT'
_computing_data_collection 'Bruker APEX2'
_computing_data_reduction 'Bruker SAINT'
_computing_molecular_graphics 'Bruker SHELXTL'
_computing_publication_material 'Bruker SHELXTL'
_computing_structure_refinement 'SHELXL-97 (Sheldrick, 1997)'
_computing_structure_solution 'DIRDIF-2008 (Beurskens et al., 2008)'
_diffrn_ambient_temperature 173(2)
_diffrn_measured_fraction_theta_full 1.000
_diffrn_measured_fraction_theta_max 1.000
_diffrn_measurement_device_type 'Bruker APEX-II CCD'
_diffrn_measurement_method '\w scans'
_diffrn_radiation_monochromator graphite
_diffrn_radiation_source 'fine-focus sealed tube'
_diffrn_radiation_type MoK\a
_diffrn_radiation_wavelength 0.71073
_diffrn_reflns_av_R_equivalents 0.0502
_diffrn_reflns_av_sigmaI/netI 0.0384
_diffrn_reflns_limit_h_max 16
_diffrn_reflns_limit_h_min -17
_diffrn_reflns_limit_k_max 21
_diffrn_reflns_limit_k_min -21
_diffrn_reflns_limit_l_max 13
_diffrn_reflns_limit_l_min -13
_diffrn_reflns_number 20224
_diffrn_reflns_theta_full 26.39
_diffrn_reflns_theta_max 26.39
_diffrn_reflns_theta_min 1.52
_diffrn_standards_number 0
_exptl_absorpt_coefficient_mu 0.922
_exptl_absorpt_correction_T_max 0.9054
_exptl_absorpt_correction_T_min 0.7439
_exptl_absorpt_correction_type integration
_exptl_absorpt_process_details 'SADABS (Sheldrick, 2008)'
_exptl_crystal_colour purple
_exptl_crystal_density_diffrn 1.525
_exptl_crystal_density_method 'not measured'
_exptl_crystal_description prism
_exptl_crystal_F_000 1192
_exptl_crystal_size_max 0.34
_exptl_crystal_size_mid 0.27
_exptl_crystal_size_min 0.11
_refine_diff_density_max 1.131
_refine_diff_density_min -0.805
_refine_diff_density_rms 0.093
_refine_ls_extinction_method none
_refine_ls_goodness_of_fit_ref 1.062
_refine_ls_hydrogen_treatment constr
_refine_ls_matrix_type full
_refine_ls_number_parameters 307
_refine_ls_number_reflns 5221
_refine_ls_number_restraints 0
_refine_ls_restrained_S_all 1.062
_refine_ls_R_factor_all 0.0570
_refine_ls_R_factor_gt 0.0417
_refine_ls_shift/su_max 0.000
_refine_ls_shift/su_mean 0.000
_refine_ls_structure_factor_coef Fsqd
_refine_ls_weighting_details 'calc w=1/[\s^2^(Fo^2^)+(0.0488P)^2^+3.0128P] where P=(Fo^2^+2Fc^2^)/3'
_refine_ls_weighting_scheme calc
_refine_ls_wR_factor_gt 0.1003
_refine_ls_wR_factor_ref 0.1088
_reflns_number_gt 4095
_reflns_number_total 5221
_reflns_threshold_expression I>2\s(I)
_cod_data_source_file c4cc04863f2.cif
_cod_data_source_block vic1299
_cod_original_sg_symbol_H-M 'P 21/c'
_cod_database_code 7115698

loop_
_symmetry_equiv_pos_as_xyz
'x, y, z'
'-x, y+1/2, -z+1/2'
'-x, -y, -z'
'x, -y-1/2, z-1/2'

loop_
_atom_site_label
_atom_site_type_symbol
_atom_site_fract_x
_atom_site_fract_y
_atom_site_fract_z
_atom_site_U_iso_or_equiv
_atom_site_adp_type
_atom_site_occupancy
_atom_site_symmetry_multiplicity
_atom_site_calc_flag
_atom_site_refinement_flags
Pd Pd 0.12720(2) 0.025686(16) 0.05847(3) 0.03116(11) Uani 1 1 d .
Cl Cl -0.03635(7) 0.07279(6) 0.07384(11) 0.0452(3) Uani 1 1 d .
P P 0.22004(7) 0.12297(6) 0.14606(9) 0.0310(2) Uani 1 1 d .
O O 0.2398(2) -0.21507(15) -0.0280(3) 0.0476(7) Uani 1 1 d .
N1 N 0.2712(3) -0.10633(18) -0.1300(3) 0.0374(8) Uani 1 1 d .
N2 N 0.3149(2) -0.03517(17) -0.1233(3) 0.0349(7) Uani 1 1 d .
N3 N 0.2675(2) -0.02099(17) 0.0742(3) 0.0326(7) Uani 1 1 d .
N4 N 0.2669(2) -0.10233(17) 0.0793(3) 0.0338(7) Uani 1 1 d .
C1 C 0.2557(3) -0.1461(2) -0.0271(4) 0.0361(9) Uani 1 1 d .
C2 C 0.3077(3) 0.0037(2) -0.0237(4) 0.0336(8) Uani 1 1 d .
C3 C 0.2632(3) -0.1386(2) 0.1996(4) 0.0405(9) Uani 1 1 d .
H3 H 0.2786 -0.1940 0.1896 0.049 Uiso 1 1 calc R
C4 C 0.1609(4) -0.1357(3) 0.2337(5) 0.0693(16) Uani 1 1 d .
H4A H 0.1630 -0.1594 0.3155 0.083 Uiso 1 1 calc R
H4B H 0.1135 -0.1635 0.1712 0.083 Uiso 1 1 calc R
H4C H 0.1395 -0.0822 0.2367 0.083 Uiso 1 1 calc R
C5 C 0.3430(4) -0.1087(3) 0.3027(4) 0.0551(12) Uani 1 1 d .
H5A H 0.4078 -0.1095 0.2753 0.066 Uiso 1 1 calc R
H5B H 0.3461 -0.1411 0.3766 0.066 Uiso 1 1 calc R
H5C H 0.3269 -0.0560 0.3232 0.066 Uiso 1 1 calc R
C6 C 0.2617(3) -0.1443(2) -0.2528(4) 0.0457(10) Uani 1 1 d .
H6 H 0.2328 -0.1965 -0.2461 0.055 Uiso 1 1 calc R
C7 C 0.3608(4) -0.1530(3) -0.2905(5) 0.0586(13) Uani 1 1 d .
H7A H 0.4053 -0.1824 -0.2270 0.070 Uiso 1 1 calc R
H7B H 0.3897 -0.1022 -0.2991 0.070 Uiso 1 1 calc R
H7C H 0.3529 -0.1800 -0.3703 0.070 Uiso 1 1 calc R
C8 C 0.1914(4) -0.0995(3) -0.3490(5) 0.0715(16) Uani 1 1 d .
H8A H 0.1854 -0.1251 -0.4299 0.086 Uiso 1 1 calc R
H8B H 0.2177 -0.0476 -0.3550 0.086 Uiso 1 1 calc R
H8C H 0.1256 -0.0967 -0.3245 0.086 Uiso 1 1 calc R
C9 C 0.3518(3) 0.0820(2) -0.0139(3) 0.0292(8) Uani 1 1 d .
C10 C 0.3211(3) 0.1402(2) 0.0592(3) 0.0290(8) Uani 1 1 d .
C11 C 0.3682(3) 0.2113(2) 0.0658(4) 0.0388(9) Uani 1 1 d .
H11 H 0.3465 0.2512 0.1141 0.047 Uiso 1 1 calc R
C12 C 0.4462(3) 0.2243(2) 0.0027(5) 0.0470(11) Uani 1 1 d .
H12 H 0.4783 0.2729 0.0084 0.056 Uiso 1 1 calc R
C13 C 0.4774(3) 0.1675(2) -0.0682(4) 0.0453(10) Uani 1 1 d .
H13 H 0.5314 0.1766 -0.1108 0.054 Uiso 1 1 calc R
C14 C 0.4304(3) 0.0973(2) -0.0777(4) 0.0414(10) Uani 1 1 d .
H14 H 0.4517 0.0586 -0.1283 0.050 Uiso 1 1 calc R
C15 C 0.2827(3) 0.1053(2) 0.3045(4) 0.0374(9) Uani 1 1 d .
C16 C 0.2256(4) 0.0980(3) 0.3979(4) 0.0558(12) Uani 1 1 d .
H16 H 0.1550 0.1038 0.3788 0.067 Uiso 1 1 calc R
C17 C 0.2715(5) 0.0826(3) 0.5171(5) 0.0651(14) Uani 1 1 d .
H17 H 0.2327 0.0788 0.5811 0.078 Uiso 1 1 calc R
C18 C 0.3726(5) 0.0725(3) 0.5453(5) 0.0642(14) Uani 1 1 d .
H18 H 0.4031 0.0601 0.6281 0.077 Uiso 1 1 calc R
C19 C 0.4298(4) 0.0801(3) 0.4563(5) 0.0552(12) Uani 1 1 d .
H19 H 0.5004 0.0748 0.4770 0.066 Uiso 1 1 calc R
C20 C 0.3847(3) 0.0959(2) 0.3344(4) 0.0434(10) Uani 1 1 d .
H20 H 0.4244 0.1001 0.2713 0.052 Uiso 1 1 calc R
C21 C 0.1603(3) 0.2159(2) 0.1520(4) 0.0359(9) Uani 1 1 d .
C22 C 0.1861(4) 0.2667(3) 0.2504(4) 0.0470(11) Uani 1 1 d .
H22 H 0.2372 0.2532 0.3181 0.056 Uiso 1 1 calc R
C23 C 0.1381(4) 0.3375(3) 0.2513(5) 0.0562(12) Uani 1 1 d .
H23 H 0.1571 0.3727 0.3178 0.067 Uiso 1 1 calc R
C24 C 0.0635(4) 0.3550(3) 0.1545(6) 0.0605(14) Uani 1 1 d .
H24 H 0.0288 0.4022 0.1557 0.073 Uiso 1 1 calc R
C25 C 0.0368(3) 0.3060(3) 0.0549(5) 0.0597(13) Uani 1 1 d .
H25 H -0.0140 0.3201 -0.0128 0.072 Uiso 1 1 calc R
C26 C 0.0852(3) 0.2357(3) 0.0546(5) 0.0477(11) Uani 1 1 d .
H26 H 0.0665 0.2013 -0.0130 0.057 Uiso 1 1 calc R

loop_
_atom_site_aniso_label
_atom_site_aniso_U_11
_atom_site_aniso_U_22
_atom_site_aniso_U_33
_atom_site_aniso_U_23
_atom_site_aniso_U_13
_atom_site_aniso_U_12
Pd 0.02539(16) 0.03167(17) 0.03842(18) -0.00375(13) 0.01112(12) -0.00252(11)
Cl 0.0260(5) 0.0455(6) 0.0654(7) -0.0193(5) 0.0122(5) -0.0030(4)
P 0.0294(5) 0.0319(5) 0.0318(5) -0.0001(4) 0.0055(4) 0.0029(4)
O 0.0551(19) 0.0296(15) 0.059(2) -0.0017(14) 0.0111(15) -0.0025(13)
N1 0.0431(19) 0.0313(17) 0.0409(19) -0.0056(14) 0.0160(15) -0.0049(14)
N2 0.0387(18) 0.0315(17) 0.0365(18) -0.0018(14) 0.0115(14) -0.0031(14)
N3 0.0246(16) 0.0292(16) 0.0442(19) -0.0081(14) 0.0066(14) -0.0003(12)
N4 0.0381(18) 0.0261(15) 0.0380(18) 0.0032(13) 0.0090(14) 0.0006(13)
C1 0.030(2) 0.033(2) 0.045(2) -0.0003(18) 0.0064(17) -0.0002(16)
C2 0.037(2) 0.0258(18) 0.035(2) 0.0020(16) 0.0003(17) 0.0025(16)
C3 0.047(2) 0.034(2) 0.041(2) 0.0089(18) 0.0086(19) -0.0003(18)
C4 0.060(3) 0.090(4) 0.062(3) 0.030(3) 0.023(3) -0.001(3)
C5 0.065(3) 0.053(3) 0.045(3) 0.006(2) 0.003(2) -0.003(2)
C6 0.053(3) 0.039(2) 0.048(3) -0.013(2) 0.016(2) -0.011(2)
C7 0.057(3) 0.062(3) 0.062(3) -0.018(3) 0.024(2) -0.002(2)
C8 0.069(4) 0.086(4) 0.055(3) -0.020(3) -0.004(3) -0.002(3)
C9 0.0278(18) 0.0276(18) 0.0321(19) 0.0028(15) 0.0051(15) -0.0020(15)
C10 0.0253(18) 0.0315(19) 0.0308(19) -0.0001(15) 0.0067(15) 0.0016(14)
C11 0.037(2) 0.030(2) 0.049(2) -0.0040(18) 0.0070(19) 0.0002(16)
C12 0.042(2) 0.031(2) 0.070(3) 0.005(2) 0.017(2) -0.0082(18)
C13 0.041(2) 0.043(2) 0.057(3) 0.007(2) 0.024(2) -0.0072(19)
C14 0.044(2) 0.038(2) 0.047(2) -0.0036(19) 0.021(2) -0.0013(18)
C15 0.044(2) 0.033(2) 0.035(2) -0.0009(17) 0.0078(18) 0.0037(17)
C16 0.067(3) 0.057(3) 0.048(3) 0.009(2) 0.023(2) 0.012(2)
C17 0.085(4) 0.068(3) 0.046(3) 0.006(3) 0.020(3) 0.012(3)
C18 0.099(5) 0.047(3) 0.042(3) 0.003(2) -0.001(3) 0.002(3)
C19 0.063(3) 0.042(3) 0.052(3) 0.005(2) -0.014(2) 0.001(2)
C20 0.048(3) 0.038(2) 0.041(2) 0.0010(19) -0.0001(19) 0.0021(19)
C21 0.030(2) 0.038(2) 0.040(2) 0.0004(17) 0.0059(17) 0.0058(16)
C22 0.056(3) 0.048(3) 0.037(2) -0.001(2) 0.011(2) 0.011(2)
C23 0.069(3) 0.047(3) 0.057(3) -0.006(2) 0.025(3) 0.011(2)
C24 0.050(3) 0.052(3) 0.085(4) 0.008(3) 0.028(3) 0.020(2)
C25 0.039(3) 0.056(3) 0.083(4) 0.010(3) 0.006(3) 0.014(2)
C26 0.039(2) 0.043(2) 0.059(3) 0.003(2) 0.004(2) 0.0008(19)

loop_
_atom_type_symbol
_atom_type_description
_atom_type_scat_dispersion_real
_atom_type_scat_dispersion_imag
_atom_type_scat_source
C C 0.0033 0.0016 'International Tables Vol C Tables 4.2.6.8 and 6.1.1.4'
H H 0.0000 0.0000 'International Tables Vol C Tables 4.2.6.8 and 6.1.1.4'
N N 0.0061 0.0033 'International Tables Vol C Tables 4.2.6.8 and 6.1.1.4'
O O 0.0106 0.0060 'International Tables Vol C Tables 4.2.6.8 and 6.1.1.4'
P P 0.1023 0.0942 'International Tables Vol C Tables 4.2.6.8 and 6.1.1.4'
Cl Cl 0.1484 0.1585 'International Tables Vol C Tables 4.2.6.8 and 6.1.1.4'
Pd Pd -0.9988 1.0072 'International Tables Vol C Tables 4.2.6.8 and 6.1.1.4'

loop_
_geom_angle_atom_site_label_1
_geom_angle_atom_site_label_2
_geom_angle_atom_site_label_3
_geom_angle
_geom_angle_site_symmetry_3
N3 Pd P 79.58(9) .
N3 Pd Cl 170.69(10) .
P Pd Cl 99.80(4) .
N3 Pd Cl 97.79(9) 3
P Pd Cl 168.96(4) 3
Cl Pd Cl 84.53(4) 3
Pd Cl Pd 95.47(4) 3
C15 P C21 104.75(18) .
C15 P C10 104.67(18) .
C21 P C10 104.69(17) .
C15 P Pd 114.45(13) .
C21 P Pd 118.17(13) .
C10 P Pd 108.89(12) .
C1 N1 N2 122.9(3) .
C1 N1 C6 121.0(3) .
N2 N1 C6 114.9(3) .
C2 N2 N1 114.9(3) .
C2 N3 N4 110.8(3) .
C2 N3 Pd 107.8(2) .
N4 N3 Pd 112.8(2) .
C1 N4 N3 121.5(3) .
C1 N4 C3 120.1(3) .
N3 N4 C3 117.8(3) .
O C1 N1 123.1(4) .
O C1 N4 123.1(4) .
N1 C1 N4 113.7(3) .
N2 C2 N3 126.5(3) .
N2 C2 C9 116.7(3) .
N3 C2 C9 116.7(3) .
N4 C3 C4 112.8(4) .
N4 C3 C5 112.6(3) .
C4 C3 C5 112.2(4) .
N1 C6 C7 111.0(4) .
N1 C6 C8 110.0(4) .
C7 C6 C8 110.7(4) .
C10 C9 C14 118.4(3) .
C10 C9 C2 123.3(3) .
C14 C9 C2 118.2(3) .
C11 C10 C9 119.7(3) .
C11 C10 P 120.0(3) .
C9 C10 P 120.3(3) .
C12 C11 C10 120.5(4) .
C13 C12 C11 120.3(4) .
C12 C13 C14 120.0(4) .
C13 C14 C9 121.1(4) .
C20 C15 C16 119.0(4) .
C20 C15 P 121.9(3) .
C16 C15 P 119.0(3) .
C17 C16 C15 119.7(5) .
C18 C17 C16 120.8(5) .
C19 C18 C17 120.6(5) .
C18 C19 C20 119.6(5) .
C15 C20 C19 120.3(4) .
C26 C21 C22 119.0(4) .
C26 C21 P 118.0(3) .
C22 C21 P 123.0(3) .
C21 C22 C23 121.1(4) .
C24 C23 C22 118.4(5) .
C23 C24 C25 121.8(4) .
C24 C25 C26 119.3(5) .
C21 C26 C25 120.3(5) .

loop_
_geom_bond_atom_site_label_1
_geom_bond_atom_site_label_2
_geom_bond_distance
_geom_bond_site_symmetry_2
Pd N3 2.054(3) .
Pd P 2.2273(10) .
Pd Cl 2.4048(10) .
Pd Cl 2.4354(10) 3
Cl Pd 2.4354(10) 3
P C15 1.813(4) .
P C21 1.819(4) .
P C10 1.828(4) .
O C1 1.224(5) .
N1 C1 1.367(5) .
N1 N2 1.373(4) .
N1 C6 1.479(5) .
N2 C2 1.300(5) .
N3 C2 1.354(5) .
N3 N4 1.421(4) .
N4 C1 1.375(5) .
N4 C3 1.466(5) .
C2 C9 1.489(5) .
C3 C4 1.504(6) .
C3 C5 1.511(6) .
C6 C7 1.486(6) .
C6 C8 1.506(7) .
C9 C10 1.400(5) .
C9 C14 1.401(5) .
C10 C11 1.393(5) .
C11 C12 1.383(6) .
C12 C13 1.370(6) .
C13 C14 1.377(6) .
C15 C20 1.377(6) .
C15 C16 1.393(6) .
C16 C17 1.367(7) .
C17 C18 1.366(8) .
C18 C19 1.355(8) .
C19 C20 1.390(6) .
C21 C26 1.382(6) .
C21 C22 1.389(6) .
C22 C23 1.398(6) .
C23 C24 1.363(7) .
C24 C25 1.380(7) .
C25 C26 1.392(6) .

loop_
_geom_torsion_atom_site_label_1
_geom_torsion_atom_site_label_2
_geom_torsion_atom_site_label_3
_geom_torsion_atom_site_label_4
_geom_torsion
_geom_torsion_site_symmetry_1
_geom_torsion_site_symmetry_4
N3 Pd Cl Pd -104.9(5) . 3
P Pd Cl Pd 169.75(4) . 3
Cl Pd Cl Pd 0.0 3 3
N3 Pd P C15 -67.36(17) . .
Cl Pd P C15 103.21(15) . .
Cl Pd P C15 -144.5(2) 3 .
N3 Pd P C21 168.53(18) . .
Cl Pd P C21 -20.91(16) . .
Cl Pd P C21 91.4(2) 3 .
N3 Pd P C10 49.36(16) . .
Cl Pd P C10 -140.07(13) . .
Cl Pd P C10 -27.8(2) 3 .
C1 N1 N2 C2 -24.0(5) . .
C6 N1 N2 C2 168.5(4) . .
P Pd N3 C2 -82.3(2) . .
Cl Pd N3 C2 -169.3(4) . .
Cl Pd N3 C2 86.8(2) 3 .
P Pd N3 N4 155.0(2) . .
Cl Pd N3 N4 68.0(6) . .
Cl Pd N3 N4 -35.8(2) 3 .
C2 N3 N4 C1 -32.0(5) . .
Pd N3 N4 C1 89.0(4) . .
C2 N3 N4 C3 157.0(3) . .
Pd N3 N4 C3 -82.0(3) . .
N2 N1 C1 O -161.9(4) . .
C6 N1 C1 O 4.8(6) . .
N2 N1 C1 N4 13.7(5) . .
C6 N1 C1 N4 -179.6(3) . .
N3 N4 C1 O -168.6(4) . .
C3 N4 C1 O 2.1(6) . .
N3 N4 C1 N1 15.8(5) . .
C3 N4 C1 N1 -173.5(3) . .
N1 N2 C2 N3 4.3(6) . .
N1 N2 C2 C9 -178.6(3) . .
N4 N3 C2 N2 21.7(5) . .
Pd N3 C2 N2 -102.2(4) . .
N4 N3 C2 C9 -155.5(3) . .
Pd N3 C2 C9 80.6(3) . .
C1 N4 C3 C4 -94.7(5) . .
N3 N4 C3 C4 76.3(5) . .
C1 N4 C3 C5 137.1(4) . .
N3 N4 C3 C5 -51.9(5) . .
C1 N1 C6 C7 -109.8(4) . .
N2 N1 C6 C7 58.0(5) . .
C1 N1 C6 C8 127.3(4) . .
N2 N1 C6 C8 -64.9(5) . .
N2 C2 C9 C10 156.1(4) . .
N3 C2 C9 C10 -26.4(5) . .
N2 C2 C9 C14 -26.2(5) . .
N3 C2 C9 C14 151.3(4) . .
C14 C9 C10 C11 0.6(6) . .
C2 C9 C10 C11 178.3(4) . .
C14 C9 C10 P -179.2(3) . .
C2 C9 C10 P -1.5(5) . .
C15 P C10 C11 -79.1(3) . .
C21 P C10 C11 30.8(4) . .
Pd P C10 C11 158.1(3) . .
C15 P C10 C9 100.7(3) . .
C21 P C10 C9 -149.4(3) . .
Pd P C10 C9 -22.1(3) . .
C9 C10 C11 C12 -1.3(6) . .
P C10 C11 C12 178.6(3) . .
C10 C11 C12 C13 0.6(7) . .
C11 C12 C13 C14 0.6(7) . .
C12 C13 C14 C9 -1.2(7) . .
C10 C9 C14 C13 0.6(6) . .
C2 C9 C14 C13 -177.2(4) . .
C21 P C15 C20 -119.2(4) . .
C10 P C15 C20 -9.3(4) . .
Pd P C15 C20 109.8(3) . .
C21 P C15 C16 63.4(4) . .
C10 P C15 C16 173.3(3) . .
Pd P C15 C16 -67.6(4) . .
C20 C15 C16 C17 0.7(7) . .
P C15 C16 C17 178.2(4) . .
C15 C16 C17 C18 -1.4(8) . .
C16 C17 C18 C19 2.2(8) . .
C17 C18 C19 C20 -2.1(8) . .
C16 C15 C20 C19 -0.7(6) . .
P C15 C20 C19 -178.1(3) . .
C18 C19 C20 C15 1.4(7) . .
C15 P C21 C26 -162.7(3) . .
C10 P C21 C26 87.4(4) . .
Pd P C21 C26 -33.9(4) . .
C15 P C21 C22 16.5(4) . .
C10 P C21 C22 -93.4(4) . .
Pd P C21 C22 145.3(3) . .
C26 C21 C22 C23 -0.7(7) . .
P C21 C22 C23 -179.9(4) . .
C21 C22 C23 C24 1.5(7) . .
C22 C23 C24 C25 -2.2(8) . .
C23 C24 C25 C26 2.0(8) . .
C22 C21 C26 C25 0.5(7) . .
P C21 C26 C25 179.7(4) . .
C24 C25 C26 C21 -1.1(7) . .
